data_1562001
loop_
_publ_author_name
'Shi, Fa-Nian'
'Rosa Silva, Ana'
'Bian, Liang'

_publ_section_title
;
 Bi--Mn mixed metal organic oxide: A novel 3d-6p mixed metal coordination
 network
;
_journal_name_full 'Journal of Solid State Chemistry'
_journal_page_first 45
_journal_page_last 52
_journal_paper_doi 10.1016/j.jssc.2014.11.027
_journal_volume 225
_journal_year 2015
_chemical_formula_sum 'C18 H6 Bi2 Mn O13'
_chemical_formula_weight 903.13
_space_group_IT_number 15
_space_group_name_Hall '-C 2yc'
_space_group_name_H-M_alt 'C 1 2/c 1'
_symmetry_cell_setting monoclinic
_symmetry_Int_Tables_number 15
_symmetry_space_group_name_H-M 'C 1 2/c 1'
_atom_sites_solution_hydrogens geom
_atom_sites_solution_primary direct
_atom_sites_solution_secondary difmap
_cell_angle_alpha 90.00
_cell_angle_beta 92.743(6)
_cell_angle_gamma 90.00
_cell_formula_units_Z 8
_cell_length_a 17.0919(8)
_cell_length_b 10.2916(8)
_cell_length_c 20.2494(16)
_cell_measurement_reflns_used 4509
_cell_measurement_temperature 150(2)
_cell_measurement_theta_max 30.44
_cell_measurement_theta_min 2.31
_cell_volume 3557.8(4)
_computing_cell_refinement 'Bruker SMART'
_computing_data_collection 'Bruker SMART'
_computing_data_reduction 'Bruker SAINT'
_computing_molecular_graphics 'Bruker SHELXTL'
_computing_publication_material 'Bruker SHELXTL'
_computing_structure_refinement 'SHELXL-97 (Sheldrick, 1997)'
_computing_structure_solution 'SHELXS-97 (Sheldrick, 1990)'
_diffrn_ambient_temperature 150(2)
_diffrn_measured_fraction_theta_full 0.988
_diffrn_measured_fraction_theta_max 0.988
_diffrn_measurement_device_type 'CCD area detector'
_diffrn_measurement_method 'phi and omega scans'
_diffrn_radiation_monochromator graphite
_diffrn_radiation_type MoK\a
_diffrn_radiation_wavelength 0.71073
_diffrn_reflns_av_R_equivalents 0.1105
_diffrn_reflns_av_sigmaI/netI 0.0802
_diffrn_reflns_limit_h_max 24
_diffrn_reflns_limit_h_min -24
_diffrn_reflns_limit_k_max 14
_diffrn_reflns_limit_k_min -14
_diffrn_reflns_limit_l_max 28
_diffrn_reflns_limit_l_min -27
_diffrn_reflns_number 36418
_diffrn_reflns_theta_full 30.72
_diffrn_reflns_theta_max 30.72
_diffrn_reflns_theta_min 2.01
_diffrn_source 'fine-focus sealed tube'
_exptl_absorpt_coefficient_mu 20.519
_exptl_absorpt_correction_T_max 0.8211
_exptl_absorpt_correction_T_min 0.4269
_exptl_absorpt_correction_type multi-scan
_exptl_absorpt_process_details Sadabs
_exptl_crystal_colour brown
_exptl_crystal_density_diffrn 3.372
_exptl_crystal_density_method 'not measured'
_exptl_crystal_description plate
_exptl_crystal_F_000 3272
_exptl_crystal_size_max 0.05
_exptl_crystal_size_mid 0.03
_exptl_crystal_size_min 0.01
_refine_diff_density_max 5.439
_refine_diff_density_min -3.044
_refine_diff_density_rms 0.457
_refine_ls_extinction_method none
_refine_ls_goodness_of_fit_ref 1.045
_refine_ls_hydrogen_treatment constr
_refine_ls_matrix_type full
_refine_ls_number_parameters 307
_refine_ls_number_reflns 5474
_refine_ls_number_restraints 81
_refine_ls_restrained_S_all 1.037
_refine_ls_R_factor_all 0.0835
_refine_ls_R_factor_gt 0.0531
_refine_ls_shift/su_max 0.001
_refine_ls_shift/su_mean 0.000
_refine_ls_structure_factor_coef Fsqd
_refine_ls_weighting_details 'calc w=1/[\s^2^(Fo^2^)+(0.0513P)^2^+78.3661P] where P=(Fo^2^+2Fc^2^)/3'
_refine_ls_weighting_scheme calc
_refine_ls_wR_factor_gt 0.1060
_refine_ls_wR_factor_ref 0.1183
_reflns_number_gt 4073
_reflns_number_total 5474
_reflns_threshold_expression >2sigma(I)
_cod_data_source_file JSSC-2015-225-45.cif
_cod_data_source_block bmc2c
_cod_original_sg_symbol_H-M 'C 2/c'
_cod_database_code 1562001

loop_
_symmetry_equiv_pos_as_xyz
'x, y, z'
'-x, y, -z+1/2'
'x+1/2, y+1/2, z'
'-x+1/2, y+1/2, -z+1/2'
'-x, -y, -z'
'x, -y, z-1/2'
'-x+1/2, -y+1/2, -z'
'x+1/2, -y+1/2, z-1/2'

loop_
_atom_site_label
_atom_site_type_symbol
_atom_site_fract_x
_atom_site_fract_y
_atom_site_fract_z
_atom_site_U_iso_or_equiv
_atom_site_adp_type
_atom_site_occupancy
_atom_site_symmetry_multiplicity
_atom_site_calc_flag
_atom_site_refinement_flags
_atom_site_disorder_assembly
_atom_site_disorder_group
Bi1 Bi 1.20671(2) 0.87514(3) 0.54324(2) 0.01121(10) Uani 1 1 d . . .
Bi2 Bi 0.66891(2) 1.40951(3) 0.36583(2) 0.01293(10) Uani 1 1 d . . .
Mn1 Mn 0.75624(8) 1.16415(14) 0.25708(8) 0.0110(3) Uani 1 1 d . . .
C1 C 1.0476(5) 0.8325(9) 0.4856(5) 0.0118(18) Uani 1 1 d U . .
C2 C 0.9662(5) 0.8049(9) 0.4592(5) 0.0115(18) Uani 1 1 d U . .
C3 C 0.9357(5) 0.8799(8) 0.4061(5) 0.0096(17) Uani 1 1 d U . .
H3 H 0.9641 0.9516 0.3900 0.012 Uiso 1 1 calc R . .
C4 C 0.8627(5) 0.8462(8) 0.3778(5) 0.0101(17) Uani 1 1 d U . .
C5 C 0.8334(5) 0.9137(9) 0.3155(5) 0.0103(17) Uani 1 1 d U . .
C6 C 0.8179(5) 0.7481(9) 0.4044(6) 0.0132(19) Uani 1 1 d U . .
H6 H 0.7674 0.7289 0.3853 0.016 Uiso 1 1 calc R . .
C7 C 0.8467(5) 0.6787(9) 0.4584(5) 0.0128(18) Uani 1 1 d U . .
C8 C 0.7981(5) 0.5716(9) 0.4851(5) 0.0110(18) Uani 1 1 d U . .
C9 C 0.9229(5) 0.7040(9) 0.4861(5) 0.0121(18) Uani 1 1 d U . .
H9 H 0.9440 0.6538 0.5221 0.015 Uiso 1 1 calc R . .
C10 C 0.6049(6) 1.1479(10) 0.3393(5) 0.014(2) Uani 1 1 d . . .
C11 C 0.5564(5) 1.0282(9) 0.3361(5) 0.0118(19) Uani 1 1 d . . .
C12 C 0.4756(6) 1.0347(9) 0.3326(6) 0.015(2) Uani 1 1 d . . .
H12 H 0.4500 1.1167 0.3321 0.019 Uiso 1 1 calc R . .
C13 C 0.4309(5) 0.9184(9) 0.3298(5) 0.0117(19) Uani 1 1 d . . .
C14 C 0.3439(5) 0.9215(9) 0.3213(5) 0.0113(19) Uani 1 1 d . . .
C15 C 0.4691(5) 0.7997(8) 0.3309(5) 0.0080(17) Uani 1 1 d . . .
H15 H 0.4398 0.7212 0.3303 0.010 Uiso 1 1 calc R . .
C16 C 0.5505(5) 0.7957(9) 0.3329(5) 0.0095(18) Uani 1 1 d . . .
C17 C 0.5929(5) 0.6690(10) 0.3291(5) 0.014(2) Uani 1 1 d . . .
C18 C 0.5949(5) 0.9084(9) 0.3364(5) 0.0113(19) Uani 1 1 d . . .
H18 H 0.6505 0.9043 0.3389 0.014 Uiso 1 1 calc R . .
O1 O 1.0860(4) 0.9271(6) 0.4601(4) 0.0138(15) Uani 1 1 d . . .
O2 O 1.0781(4) 0.7633(7) 0.5313(4) 0.0184(17) Uani 1 1 d . . .
O3 O 0.8330(4) 1.0357(7) 0.3134(4) 0.0154(15) Uani 1 1 d . . .
O4 O 0.8126(4) 0.8423(7) 0.2664(4) 0.0164(15) Uani 1 1 d . . .
O5 O 0.7275(4) 0.5610(7) 0.4611(4) 0.0149(15) Uani 1 1 d . . .
O6 O 0.8250(4) 0.4984(7) 0.5296(4) 0.0177(16) Uani 1 1 d . . .
O7 O 0.6788(4) 1.1400(7) 0.3352(4) 0.0157(15) Uani 1 1 d . . .
O8 O 0.5724(4) 1.2579(7) 0.3458(4) 0.0165(16) Uani 1 1 d . . .
O9 O 0.3113(4) 1.0292(6) 0.3069(4) 0.0144(15) Uani 1 1 d . . .
O10 O 0.3068(4) 0.8176(7) 0.3308(4) 0.0144(15) Uani 1 1 d . . .
O11 O 0.5572(4) 0.5632(7) 0.3358(5) 0.0236(19) Uani 1 1 d . . .
O12 O 0.6655(4) 0.6723(7) 0.3185(4) 0.0149(15) Uani 1 1 d . . .
O13 O 1.2794(4) 0.7040(7) 0.5522(4) 0.0141(15) Uani 1 1 d . . .

loop_
_atom_site_aniso_label
_atom_site_aniso_U_11
_atom_site_aniso_U_22
_atom_site_aniso_U_33
_atom_site_aniso_U_23
_atom_site_aniso_U_13
_atom_site_aniso_U_12
Bi1 0.00839(16) 0.00959(16) 0.0158(2) -0.00201(13) 0.00177(13) -0.00085(11)
Bi2 0.00993(17) 0.00854(16) 0.0201(2) 0.00197(13) -0.00210(14) -0.00078(11)
Mn1 0.0073(6) 0.0090(6) 0.0168(9) -0.0003(5) 0.0020(5) 0.0001(5)
C1 0.013(4) 0.011(4) 0.012(6) 0.001(3) 0.005(3) -0.005(3)
C2 0.008(4) 0.015(4) 0.011(5) 0.000(3) 0.000(3) 0.004(3)
C3 0.009(4) 0.006(4) 0.014(5) -0.002(3) 0.003(3) -0.002(3)
C4 0.013(4) 0.002(4) 0.015(5) 0.001(3) 0.000(3) 0.000(3)
C5 0.007(3) 0.012(3) 0.012(3) 0.001(2) 0.000(2) 0.005(2)
C6 0.009(4) 0.005(4) 0.026(6) 0.003(3) 0.002(4) -0.002(3)
C7 0.012(4) 0.011(4) 0.017(6) -0.004(3) 0.004(4) -0.001(3)
C8 0.009(4) 0.009(4) 0.015(6) -0.002(3) 0.004(4) -0.003(3)
C9 0.013(4) 0.011(4) 0.012(6) -0.002(3) -0.001(3) -0.003(3)
C10 0.012(4) 0.023(5) 0.008(6) 0.003(4) 0.003(4) -0.003(4)
C11 0.007(4) 0.017(5) 0.011(6) 0.000(4) 0.001(4) -0.002(3)
C12 0.014(5) 0.010(5) 0.022(7) 0.000(4) 0.001(4) -0.002(3)
C13 0.009(4) 0.011(4) 0.015(6) 0.003(4) 0.001(4) 0.001(3)
C14 0.008(4) 0.016(5) 0.010(6) -0.003(4) 0.002(3) -0.004(3)
C15 0.013(4) 0.007(4) 0.004(5) 0.001(3) 0.000(3) -0.001(3)
C16 0.012(4) 0.010(4) 0.006(5) 0.002(3) 0.002(3) -0.003(3)
C17 0.009(4) 0.017(5) 0.015(6) -0.001(4) -0.002(4) 0.003(3)
C18 0.004(4) 0.021(5) 0.010(6) 0.003(4) 0.003(3) 0.001(3)
O1 0.010(3) 0.009(3) 0.022(5) -0.003(3) 0.000(3) -0.003(2)
O2 0.005(3) 0.024(4) 0.026(5) 0.011(3) -0.002(3) -0.004(3)
O3 0.017(4) 0.012(3) 0.017(5) 0.000(3) -0.003(3) 0.001(3)
O4 0.019(4) 0.015(4) 0.015(4) 0.002(3) 0.002(3) -0.002(3)
O5 0.009(3) 0.014(3) 0.022(5) 0.001(3) -0.002(3) -0.003(2)
O6 0.010(3) 0.019(4) 0.024(5) 0.008(3) -0.003(3) -0.001(3)
O7 0.008(3) 0.020(4) 0.019(5) 0.001(3) 0.004(3) 0.002(3)
O8 0.015(4) 0.011(3) 0.025(5) 0.000(3) 0.006(3) -0.002(2)
O9 0.009(3) 0.011(3) 0.023(5) -0.002(3) -0.003(3) 0.005(2)
O10 0.009(3) 0.016(4) 0.017(5) -0.001(3) -0.001(3) -0.005(2)
O11 0.009(3) 0.017(4) 0.046(6) 0.004(3) 0.006(3) -0.002(3)
O12 0.012(3) 0.015(3) 0.017(5) -0.003(3) 0.001(3) 0.000(3)
O13 0.012(3) 0.012(3) 0.018(5) 0.001(3) -0.001(3) 0.002(2)

loop_
_atom_type_symbol
_atom_type_description
_atom_type_scat_dispersion_real
_atom_type_scat_dispersion_imag
_atom_type_scat_source
C C 0.0033 0.0016 'International Tables Vol C Tables 4.2.6.8 and 6.1.1.4'
H H 0.0000 0.0000 'International Tables Vol C Tables 4.2.6.8 and 6.1.1.4'
O O 0.0106 0.0060 'International Tables Vol C Tables 4.2.6.8 and 6.1.1.4'
Mn Mn 0.3368 0.7283 'International Tables Vol C Tables 4.2.6.8 and 6.1.1.4'
Bi Bi -4.1077 10.2566 'International Tables Vol C Tables 4.2.6.8 and 6.1.1.4'

loop_
_geom_angle_atom_site_label_1
_geom_angle_atom_site_label_2
_geom_angle_atom_site_label_3
_geom_angle
_geom_angle_site_symmetry_1
_geom_angle_site_symmetry_3
O13 Bi1 O13 71.0(3) 7_766 .
O13 Bi1 O6 88.1(3) 7_766 3
O13 Bi1 O6 87.5(2) . 3
O13 Bi1 O2 82.6(3) 7_766 .
O13 Bi1 O2 97.7(2) . .
O6 Bi1 O2 167.2(3) 3 .
O13 Bi1 O5 70.8(3) 7_766 3
O13 Bi1 O5 124.4(3) . 3
O6 Bi1 O5 52.6(2) 3 3
O2 Bi1 O5 115.5(2) . 3
O13 Bi1 O1 67.5(2) 7_766 .
O13 Bi1 O1 130.1(2) . .
O6 Bi1 O1 116.8(2) 3 .
O2 Bi1 O1 51.2(2) . .
O5 Bi1 O1 64.3(2) 3 .
O13 Bi1 C8 79.0(3) 7_766 3
O13 Bi1 C8 106.8(3) . 3
O6 Bi1 C8 25.8(3) 3 3
O2 Bi1 C8 142.2(3) . 3
O5 Bi1 C8 26.8(2) 3 3
O1 Bi1 C8 91.1(3) . 3
O13 Bi1 Bi1 35.83(18) 7_766 7_766
O13 Bi1 Bi1 35.1(2) . 7_766
O6 Bi1 Bi1 87.31(19) 3 7_766
O2 Bi1 Bi1 90.23(19) . 7_766
O5 Bi1 Bi1 98.61(17) 3 7_766
O1 Bi1 Bi1 99.57(15) . 7_766
C8 Bi1 Bi1 93.61(19) 3 7_766
O13 Bi1 Bi2 32.83(18) 7_766 3_545
O13 Bi1 Bi2 103.7(2) . 3_545
O6 Bi1 Bi2 86.91(19) 3 3_545
O2 Bi1 Bi2 80.47(19) . 3_545
O5 Bi1 Bi2 46.54(17) 3 3_545
O1 Bi1 Bi2 42.09(16) . 3_545
C8 Bi1 Bi2 66.3(2) 3 3_545
Bi1 Bi1 Bi2 68.598(14) 7_766 3_545
O13 Bi2 O8 91.8(3) 5_776 .
O13 Bi2 O1 70.9(3) 5_776 3_455
O8 Bi2 O1 75.5(2) . 3_455
O13 Bi2 O11 142.3(3) 5_776 1_565
O8 Bi2 O11 81.7(2) . 1_565
O1 Bi2 O11 71.5(3) 3_455 1_565
O13 Bi2 O5 68.6(2) 5_776 1_565
O8 Bi2 O5 140.9(3) . 1_565
O1 Bi2 O5 66.3(2) 3_455 1_565
O11 Bi2 O5 93.6(2) 1_565 1_565
O13 Bi2 O10 71.4(2) 5_776 3
O8 Bi2 O10 110.4(2) . 3
O1 Bi2 O10 142.0(2) 3_455 3
O11 Bi2 O10 145.5(3) 1_565 3
O5 Bi2 O10 95.4(2) 1_565 3
O13 Bi2 Bi1 31.80(19) 5_776 3_455
O8 Bi2 Bi1 101.6(2) . 3_455
O1 Bi2 Bi1 46.84(17) 3_455 3_455
O11 Bi2 Bi1 113.2(2) 1_565 3_455
O5 Bi2 Bi1 44.96(16) 1_565 3_455
O10 Bi2 Bi1 96.34(16) 3 3_455
O12 Mn1 O7 175.4(3) 4_655 .
O12 Mn1 O3 91.0(3) 4_655 .
O7 Mn1 O3 85.4(3) . .
O12 Mn1 O9 86.0(3) 4_655 2_655
O7 Mn1 O9 92.1(3) . 2_655
O3 Mn1 O9 102.4(3) . 2_655
O12 Mn1 O4 99.3(3) 4_655 4_655
O7 Mn1 O4 85.0(3) . 4_655
O3 Mn1 O4 157.8(3) . 4_655
O9 Mn1 O4 98.0(3) 2_655 4_655
O12 Mn1 O10 102.3(3) 4_655 3
O7 Mn1 O10 80.0(3) . 3
O3 Mn1 O10 82.9(3) . 3
O9 Mn1 O10 170.1(3) 2_655 3
O4 Mn1 O10 75.7(3) 4_655 3
O2 C1 O1 121.1(9) . .
O2 C1 C2 120.1(8) . .
O1 C1 C2 118.8(9) . .
C9 C2 C3 121.5(9) . .
C9 C2 C1 120.2(9) . .
C3 C2 C1 118.3(9) . .
C4 C3 C2 118.1(8) . .
C4 C3 H3 121.0 . .
C2 C3 H3 121.0 . .
C6 C4 C3 121.3(9) . .
C6 C4 C5 119.5(9) . .
C3 C4 C5 119.1(8) . .
O3 C5 O4 123.4(9) . .
O3 C5 C4 119.3(9) . .
O4 C5 C4 117.2(8) . .
C7 C6 C4 120.2(9) . .
C7 C6 H6 119.9 . .
C4 C6 H6 119.9 . .
C6 C7 C9 120.4(9) . .
C6 C7 C8 119.1(9) . .
C9 C7 C8 120.5(9) . .
O6 C8 O5 122.1(8) . .
O6 C8 C7 121.0(9) . .
O5 C8 C7 116.9(9) . .
O6 C8 Bi1 57.4(5) . 3_445
O5 C8 Bi1 64.7(5) . 3_445
C7 C8 Bi1 176.7(7) . 3_445
C2 C9 C7 118.3(9) . .
C2 C9 H9 120.8 . .
C7 C9 H9 120.8 . .
O8 C10 O7 120.3(9) . .
O8 C10 C11 119.8(9) . .
O7 C10 C11 119.9(9) . .
C12 C11 C18 120.9(8) . .
C12 C11 C10 121.1(9) . .
C18 C11 C10 118.0(8) . .
C11 C12 C13 119.7(9) . .
C11 C12 H12 120.2 . .
C13 C12 H12 120.2 . .
C15 C13 C12 119.4(8) . .
C15 C13 C14 119.2(8) . .
C12 C13 C14 121.3(8) . .
O10 C14 O9 123.9(9) . .
O10 C14 C13 118.0(9) . .
O9 C14 C13 118.1(8) . .
C13 C15 C16 119.8(8) . .
C13 C15 H15 120.1 . .
C16 C15 H15 120.1 . .
C18 C16 C15 121.4(8) . .
C18 C16 C17 117.8(8) . .
C15 C16 C17 120.7(8) . .
O11 C17 O12 121.6(9) . .
O11 C17 C16 120.7(8) . .
O12 C17 C16 117.7(9) . .
C16 C18 C11 118.8(8) . .
C16 C18 H18 120.6 . .
C11 C18 H18 120.6 . .
C1 O1 Bi2 125.5(6) . 3_545
C1 O1 Bi1 89.4(6) . .
Bi2 O1 Bi1 91.1(2) 3_545 .
C1 O2 Bi1 98.2(6) . .
C5 O3 Mn1 129.3(7) . .
C5 O4 Mn1 140.4(7) . 4_645
C8 O5 Bi1 88.5(6) . 3_445
C8 O5 Bi2 130.1(6) . 1_545
Bi1 O5 Bi2 88.5(2) 3_445 1_545
C8 O6 Bi1 96.8(6) . 3_445
C10 O7 Mn1 134.1(7) . .
C10 O8 Bi2 108.1(6) . .
C14 O9 Mn1 154.7(7) . 2_655
C14 O10 Mn1 130.9(7) . 3_445
C14 O10 Bi2 101.3(6) . 3_445
Mn1 O10 Bi2 96.1(2) 3_445 3_445
C17 O11 Bi2 101.7(6) . 1_545
C17 O12 Mn1 142.2(7) . 4_645
Bi1 O13 Bi1 109.0(3) 7_766 .
Bi1 O13 Bi2 115.4(3) 7_766 5_776
Bi1 O13 Bi2 135.4(4) . 5_776

loop_
_geom_bond_atom_site_label_1
_geom_bond_atom_site_label_2
_geom_bond_distance
_geom_bond_site_symmetry_2
Bi1 O13 2.121(8) 7_766
Bi1 O13 2.158(7) .
Bi1 O6 2.413(7) 3
Bi1 O2 2.483(7) .
Bi1 O5 2.571(7) 3
Bi1 O1 2.653(7) .
Bi1 C8 2.844(9) 3
Bi1 Bi1 3.4841(7) 7_766
Bi1 Bi2 3.6368(7) 3_545
Bi2 O13 2.182(7) 5_776
Bi2 O8 2.292(7) .
Bi2 O1 2.438(8) 3_455
Bi2 O11 2.530(7) 1_565
Bi2 O5 2.641(7) 1_565
Bi2 O10 2.667(7) 3
Bi2 Bi1 3.6368(7) 3_455
Mn1 O12 2.083(7) 4_655
Mn1 O7 2.125(7) .
Mn1 O3 2.152(7) .
Mn1 O9 2.190(7) 2_655
Mn1 O4 2.218(7) 4_655
Mn1 O10 2.313(7) 3
C1 O2 1.260(12) .
C1 O1 1.296(11) .
C1 C2 1.493(13) .
C2 C9 1.400(13) .
C2 C3 1.404(14) .
C3 C4 1.393(13) .
C3 H3 0.9500 .
C4 C6 1.390(12) .
C4 C5 1.505(14) .
C5 O3 1.256(11) .
C5 O4 1.273(12) .
C6 C7 1.377(15) .
C6 H6 0.9500 .
C7 C9 1.418(13) .
C7 C8 1.497(13) .
C8 O6 1.245(12) .
C8 O5 1.283(11) .
C8 Bi1 2.844(9) 3_445
C9 H9 0.9500 .
C10 O8 1.270(12) .
C10 O7 1.272(11) .
C10 C11 1.486(14) .
C11 C12 1.381(13) .
C11 C18 1.398(13) .
C12 C13 1.419(13) .
C12 H12 0.9500 .
C13 C15 1.386(12) .
C13 C14 1.489(13) .
C14 O10 1.263(11) .
C14 O9 1.268(12) .
C15 C16 1.390(13) .
C15 H15 0.9500 .
C16 C18 1.385(13) .
C16 C17 1.495(13) .
C17 O11 1.259(12) .
C17 O12 1.269(11) .
C18 H18 0.9500 .
O1 Bi2 2.438(7) 3_545
O4 Mn1 2.218(7) 4_645
O5 Bi1 2.571(7) 3_445
O5 Bi2 2.641(7) 1_545
O6 Bi1 2.413(7) 3_445
O9 Mn1 2.190(7) 2_655
O10 Mn1 2.313(7) 3_445
O10 Bi2 2.667(7) 3_445
O11 Bi2 2.530(7) 1_545
O12 Mn1 2.083(7) 4_645
O13 Bi1 2.121(8) 7_766
O13 Bi2 2.182(7) 5_776

loop_
_geom_torsion_atom_site_label_1
_geom_torsion_atom_site_label_2
_geom_torsion_atom_site_label_3
_geom_torsion_atom_site_label_4
_geom_torsion
_geom_torsion_site_symmetry_1
_geom_torsion_site_symmetry_2
_geom_torsion_site_symmetry_3
_geom_torsion_site_symmetry_4
O2 C1 C2 C9 1.4(15) . . . .
O1 C1 C2 C9 -179.4(9) . . . .
O2 C1 C2 C3 -176.9(9) . . . .
O1 C1 C2 C3 2.3(14) . . . .
C9 C2 C3 C4 -4.0(14) . . . .
C1 C2 C3 C4 174.2(9) . . . .
C2 C3 C4 C6 5.2(14) . . . .
C2 C3 C4 C5 -172.2(9) . . . .
C6 C4 C5 O3 130.8(10) . . . .
C3 C4 C5 O3 -51.8(13) . . . .
C6 C4 C5 O4 -51.6(13) . . . .
C3 C4 C5 O4 125.8(10) . . . .
C3 C4 C6 C7 -2.4(15) . . . .
C5 C4 C6 C7 175.0(9) . . . .
C4 C6 C7 C9 -1.8(15) . . . .
C4 C6 C7 C8 -178.7(9) . . . .
C6 C7 C8 O6 172.9(10) . . . .
C9 C7 C8 O6 -4.0(15) . . . .
C6 C7 C8 O5 -8.5(14) . . . .
C9 C7 C8 O5 174.6(9) . . . .
C6 C7 C8 Bi1 -127(12) . . . 3_445
C9 C7 C8 Bi1 56(12) . . . 3_445
C3 C2 C9 C7 0.0(14) . . . .
C1 C2 C9 C7 -178.2(9) . . . .
C6 C7 C9 C2 2.9(15) . . . .
C8 C7 C9 C2 179.8(9) . . . .
O8 C10 C11 C12 7.3(16) . . . .
O7 C10 C11 C12 -172.4(10) . . . .
O8 C10 C11 C18 -173.0(10) . . . .
O7 C10 C11 C18 7.3(15) . . . .
C18 C11 C12 C13 0.5(17) . . . .
C10 C11 C12 C13 -179.8(10) . . . .
C11 C12 C13 C15 0.3(16) . . . .
C11 C12 C13 C14 -175.7(10) . . . .
C15 C13 C14 O10 16.4(15) . . . .
C12 C13 C14 O10 -167.6(10) . . . .
C15 C13 C14 O9 -165.8(10) . . . .
C12 C13 C14 O9 10.2(15) . . . .
C12 C13 C15 C16 -1.8(16) . . . .
C14 C13 C15 C16 174.3(9) . . . .
C13 C15 C16 C18 2.5(16) . . . .
C13 C15 C16 C17 -175.5(10) . . . .
C18 C16 C17 O11 169.3(10) . . . .
C15 C16 C17 O11 -12.7(16) . . . .
C18 C16 C17 O12 -11.1(15) . . . .
C15 C16 C17 O12 166.9(10) . . . .
C15 C16 C18 C11 -1.7(16) . . . .
C17 C16 C18 C11 176.3(10) . . . .
C12 C11 C18 C16 0.2(16) . . . .
C10 C11 C18 C16 -179.5(10) . . . .
O2 C1 O1 Bi2 89.8(11) . . . 3_545
C2 C1 O1 Bi2 -89.4(10) . . . 3_545
O2 C1 O1 Bi1 -1.1(10) . . . .
C2 C1 O1 Bi1 179.7(8) . . . .
O13 Bi1 O1 C1 99.4(6) 7_766 . . .
O13 Bi1 O1 C1 63.7(7) . . . .
O6 Bi1 O1 C1 174.9(6) 3 . . .
O2 Bi1 O1 C1 0.6(6) . . . .
O5 Bi1 O1 C1 178.1(6) 3 . . .
C8 Bi1 O1 C1 177.0(6) 3 . . .
Bi1 Bi1 O1 C1 83.1(6) 7_766 . . .
Bi2 Bi1 O1 C1 125.5(6) 3_545 . . .
O13 Bi1 O1 Bi2 -26.1(2) 7_766 . . 3_545
O13 Bi1 O1 Bi2 -61.8(3) . . . 3_545
O6 Bi1 O1 Bi2 49.5(3) 3 . . 3_545
O2 Bi1 O1 Bi2 -124.9(3) . . . 3_545
O5 Bi1 O1 Bi2 52.7(2) 3 . . 3_545
C8 Bi1 O1 Bi2 51.5(2) 3 . . 3_545
Bi1 Bi1 O1 Bi2 -42.37(17) 7_766 . . 3_545
O1 C1 O2 Bi1 1.2(11) . . . .
C2 C1 O2 Bi1 -179.7(8) . . . .
O13 Bi1 O2 C1 -67.7(7) 7_766 . . .
O13 Bi1 O2 C1 -137.2(7) . . . .
O6 Bi1 O2 C1 -24.0(15) 3 . . .
O5 Bi1 O2 C1 -3.1(7) 3 . . .
O1 Bi1 O2 C1 -0.6(6) . . . .
C8 Bi1 O2 C1 -6.6(9) 3 . . .
Bi1 Bi1 O2 C1 -102.8(6) 7_766 . . .
Bi2 Bi1 O2 C1 -34.5(6) 3_545 . . .
O4 C5 O3 Mn1 31.9(14) . . . .
C4 C5 O3 Mn1 -150.6(7) . . . .
O12 Mn1 O3 C5 -93.8(9) 4_655 . . .
O7 Mn1 O3 C5 83.4(9) . . . .
O9 Mn1 O3 C5 -7.7(9) 2_655 . . .
O4 Mn1 O3 C5 148.1(9) 4_655 . . .
O10 Mn1 O3 C5 163.9(9) 3 . . .
O3 C5 O4 Mn1 -137.6(9) . . . 4_645
C4 C5 O4 Mn1 44.9(14) . . . 4_645
O6 C8 O5 Bi1 1.8(10) . . . 3_445
C7 C8 O5 Bi1 -176.8(8) . . . 3_445
O6 C8 O5 Bi2 -85.0(12) . . . 1_545
C7 C8 O5 Bi2 96.4(9) . . . 1_545
Bi1 C8 O5 Bi2 -86.8(6) 3_445 . . 1_545
O5 C8 O6 Bi1 -2.0(11) . . . 3_445
C7 C8 O6 Bi1 176.6(8) . . . 3_445
O8 C10 O7 Mn1 -81.9(13) . . . .
C11 C10 O7 Mn1 97.8(11) . . . .
O12 Mn1 O7 C10 -117(4) 4_655 . . .
O3 Mn1 O7 C10 -154.1(9) . . . .
O9 Mn1 O7 C10 -51.9(9) 2_655 . . .
O4 Mn1 O7 C10 45.9(9) 4_655 . . .
O10 Mn1 O7 C10 122.2(9) 3 . . .
O7 C10 O8 Bi2 -9.6(12) . . . .
C11 C10 O8 Bi2 170.7(8) . . . .
O13 Bi2 O8 C10 -53.1(7) 5_776 . . .
O1 Bi2 O8 C10 -122.9(7) 3_455 . . .
O11 Bi2 O8 C10 164.3(7) 1_565 . . .
O5 Bi2 O8 C10 -110.4(7) 1_565 . . .
O10 Bi2 O8 C10 17.7(8) 3 . . .
Bi1 Bi2 O8 C10 -83.6(7) 3_455 . . .
O10 C14 O9 Mn1 -69(2) . . . 2_655
C13 C14 O9 Mn1 113.7(14) . . . 2_655
O9 C14 O10 Mn1 84.2(12) . . . 3_445
C13 C14 O10 Mn1 -98.1(10) . . . 3_445
O9 C14 O10 Bi2 -24.2(12) . . . 3_445
C13 C14 O10 Bi2 153.5(8) . . . 3_445
O12 C17 O11 Bi2 20.5(12) . . . 1_545
C16 C17 O11 Bi2 -159.9(8) . . . 1_545
O11 C17 O12 Mn1 85.8(14) . . . 4_645
C16 C17 O12 Mn1 -93.8(12) . . . 4_645
O13 Bi1 O13 Bi1 0.0 7_766 . . 7_766
O6 Bi1 O13 Bi1 -88.8(3) 3 . . 7_766
O2 Bi1 O13 Bi1 79.4(3) . . . 7_766
O5 Bi1 O13 Bi1 -48.9(4) 3 . . 7_766
O1 Bi1 O13 Bi1 34.8(4) . . . 7_766
C8 Bi1 O13 Bi1 -71.6(4) 3 . . 7_766
Bi2 Bi1 O13 Bi1 -2.6(3) 3_545 . . 7_766
O13 Bi1 O13 Bi2 -173.9(7) 7_766 . . 5_776
O6 Bi1 O13 Bi2 97.2(5) 3 . . 5_776
O2 Bi1 O13 Bi2 -94.6(5) . . . 5_776
O5 Bi1 O13 Bi2 137.2(4) 3 . . 5_776
O1 Bi1 O13 Bi2 -139.1(4) . . . 5_776
C8 Bi1 O13 Bi2 114.5(5) 3 . . 5_776
Bi1 Bi1 O13 Bi2 -173.9(7) 7_766 . . 5_776
Bi2 Bi1 O13 Bi2 -176.6(4) 3_545 . . 5_776
